data_7060934
loop_
_publ_author_name
'Gu, Xiao-Li'
'Li, Jian-Rong'
'Jin, Bo'
'Guo, Yang'
'Jing, Xing-Bin'
'Zhao, Pei-Hua'

_publ_section_title
;
 Phosphine-substituted diiron complexes Fe2(\m-Rodt)(CO)6&#x2212;n(PPh3)n
 (R = Ph, Me, H and n = 1, 2) featuring desymmetrized oxadithiolate
 bridges: structures, protonation, and electrocatalysis
;
_journal_issue 38
_journal_name_full 'New Journal of Chemistry'
_journal_page_first 17996
_journal_page_last 18007
_journal_paper_doi 10.1039/D1NJ03398K
_journal_volume 45
_journal_year 2021
_chemical_formula_moiety 'C43 H36 Fe2 O5 P2 S2'
_chemical_formula_sum 'C43 H36 Fe2 O5 P2 S2'
_chemical_formula_weight 870.532
_space_group_crystal_system triclinic
_space_group_IT_number 2
_space_group_name_Hall '-P 1'
_space_group_name_H-M_alt 'P -1'
_symmetry_Int_Tables_number 2
_atom_sites_solution_primary iterative
_audit_creation_date 2020-03-12
_audit_creation_method
;
Olex2 1.3
(compiled 2020.02.04 svn.rd84adfe8 for OlexSys, GUI svn.r6032)
;
_audit_update_record
;
2021-05-13 deposited with the CCDC.	2021-08-25 downloaded from the CCDC.
;
_cell_angle_alpha 77.746(3)
_cell_angle_beta 89.450(3)
_cell_angle_gamma 70.192(3)
_cell_formula_units_Z 2
_cell_length_a 9.2488(6)
_cell_length_b 13.4812(8)
_cell_length_c 17.0713(11)
_cell_measurement_reflns_used 9981
_cell_measurement_temperature 150(2)
_cell_measurement_theta_max 26.43
_cell_measurement_theta_min 2.35
_cell_volume 1952.5(2)
_computing_cell_refinement 'SAINT v8.37A (Bruker, 2015)'
_computing_data_reduction 'SAINT v8.37A (Bruker, 2015)'
_computing_molecular_graphics 'Olex2 1.3 (Dolomanov et al., 2009)'
_computing_publication_material 'Olex2 1.3 (Dolomanov et al., 2009)'
_computing_structure_refinement 'olex2.refine 1.3 (Bourhis et al., 2015)'
_computing_structure_solution 'olex2.solve 1.3 (Bourhis et al., 2015)'
_diffrn_ambient_temperature 150(2)
_diffrn_measured_fraction_theta_full 0.9890
_diffrn_measured_fraction_theta_max 0.9865
_diffrn_measurement_device_type 'CCD area detector'
_diffrn_measurement_method 'phi and omega scans'
_diffrn_radiation_monochromator graphite
_diffrn_radiation_type 'Mo K\a'
_diffrn_radiation_wavelength 0.71073
_diffrn_reflns_av_R_equivalents 0.0492
_diffrn_reflns_av_unetI/netI 0.0440
_diffrn_reflns_Laue_measured_fraction_full 0.9890
_diffrn_reflns_Laue_measured_fraction_max 0.9865
_diffrn_reflns_limit_h_max 11
_diffrn_reflns_limit_h_min -11
_diffrn_reflns_limit_k_max 16
_diffrn_reflns_limit_k_min -16
_diffrn_reflns_limit_l_max 21
_diffrn_reflns_limit_l_min -21
_diffrn_reflns_number 32807
_diffrn_reflns_point_group_measured_fraction_full 0.9890
_diffrn_reflns_point_group_measured_fraction_max 0.9865
_diffrn_reflns_theta_full 25.2417
_diffrn_reflns_theta_max 26.46
_diffrn_reflns_theta_min 2.26
_diffrn_source_current 30.0
_diffrn_source_power 1.5
_diffrn_source_voltage 50.0
_exptl_absorpt_coefficient_mu 0.978
_exptl_absorpt_correction_T_max 0.0277
_exptl_absorpt_correction_T_min 0.0096
_exptl_absorpt_correction_type none
_exptl_absorpt_process_details
'SADABS-2016/2 (Bruker,2016/2) was used for absorption correction. wR2(int) was 0.0806 before and 0.0576 after correction. The Ratio of minimum to maximum transmission is 0.3466. The \l/2 correction factor is Not present.'
_exptl_crystal_colour 'metallic reddish red'
_exptl_crystal_colour_lustre metallic
_exptl_crystal_colour_modifier reddish
_exptl_crystal_colour_primary red
_exptl_crystal_density_diffrn 1.481
_exptl_crystal_description block
_exptl_crystal_F_000 898.697
_exptl_crystal_size_max 0.22
_exptl_crystal_size_mid 0.18
_exptl_crystal_size_min 0.14
_refine_diff_density_max 1.1564
_refine_diff_density_min -0.7433
_refine_diff_density_rms 0.1155
_refine_ls_d_res_high 0.7974
_refine_ls_d_res_low 9.0141
_refine_ls_goodness_of_fit_ref 1.0347
_refine_ls_hydrogen_treatment constr
_refine_ls_matrix_type full
_refine_ls_number_constraints 75
_refine_ls_number_parameters 498
_refine_ls_number_reflns 7955
_refine_ls_number_restraints 0
_refine_ls_restrained_S_all 1.0347
_refine_ls_R_factor_all 0.0744
_refine_ls_R_factor_gt 0.0478
_refine_ls_shift/su_max 0.1047
_refine_ls_shift/su_mean 0.0016
_refine_ls_structure_factor_coef Fsqd
_refine_ls_weighting_details 'w=1/[\s^2^(Fo^2^)+(0.0742P)^2^+1.7831P] where P=(Fo^2^+2Fc^2^)/3'
_refine_ls_weighting_scheme calc
_refine_ls_wR_factor_gt 0.1271
_refine_ls_wR_factor_ref 0.1462
_reflns_Friedel_coverage 0.0
_reflns_limit_h_max 11
_reflns_limit_h_min -11
_reflns_limit_k_max 16
_reflns_limit_k_min -16
_reflns_limit_l_max 21
_reflns_limit_l_min 0
_reflns_number_gt 5696
_reflns_number_total 7955
_reflns_threshold_expression I>=2u(I)
_cod_data_source_file d1nj03398k2.cif
_cod_data_source_block mo_0116_2_0m
_cod_depositor_comments 'Adding full bibliography for 7060931--7060934.cif.'
_cod_database_code 7060934
_olex2_refinement_description
;
;
_olex2_submission_special_instructions 'No special instructions were received'

loop_
_space_group_symop_id
_space_group_symop_operation_xyz
1 x,y,z
2 -x,-y,-z

loop_
_atom_site_label
_atom_site_type_symbol
_atom_site_fract_x
_atom_site_fract_y
_atom_site_fract_z
_atom_site_U_iso_or_equiv
_atom_site_adp_type
_atom_site_occupancy
_atom_site_refinement_flags_posn
_atom_site_disorder_group
Fe1 Fe -0.09013(6) 0.58457(4) 0.25427(3) 0.03726(15) Uani 1.000000 . .
Fe2 Fe 0.11253(6) 0.40014(4) 0.30077(3) 0.03691(15) Uani 1.000000 . .
S1 S 0.06658(13) 0.49338(8) 0.17033(6) 0.0474(3) Uani 1.000000 . .
S2 S 0.13415(11) 0.55397(8) 0.32351(7) 0.0437(2) Uani 1.000000 . .
P1 P -0.17289(11) 0.75938(8) 0.19183(6) 0.0368(2) Uani 1.000000 . .
P2 P 0.35264(11) 0.27947(7) 0.31546(6) 0.0362(2) Uani 1.000000 . .
O1 O -0.3325(4) 0.5319(3) 0.1831(3) 0.0827(12) Uani 1.000000 . .
O2 O -0.2473(4) 0.6020(3) 0.4018(2) 0.0744(10) Uani 1.000000 . .
O3 O -0.0453(4) 0.2674(2) 0.25111(18) 0.0536(7) Uani 1.000000 . .
O4 O 0.0371(4) 0.3560(3) 0.46795(18) 0.0565(8) Uani 1.000000 . .
O5 O 0.3179(6) 0.5393(4) 0.1948(3) 0.0562(18) Uani 0.640(9) . 1
O5A O 0.2258(9) 0.6342(6) 0.1822(6) 0.052(3) Uani 0.360(9) . 2
C1 C -0.2391(5) 0.5541(3) 0.2118(3) 0.0532(11) Uani 1.000000 . .
C2 C -0.1858(5) 0.5973(4) 0.3440(3) 0.0488(10) Uani 1.000000 . .
C3 C 0.0199(5) 0.3174(3) 0.2717(2) 0.0422(9) Uani 1.000000 . .
C4 C 0.0681(4) 0.3717(3) 0.4026(3) 0.0435(9) Uani 1.000000 . .
C5 C 0.2147(6) 0.5506(4) 0.1357(3) 0.0658(14) Uani 1.000000 . .
H5aa H 0.2694(6) 0.5148(4) 0.0936(3) 0.0789(16) Uiso 0.640(9) R 1
H5ab H 0.1646(6) 0.6285(4) 0.1111(3) 0.0789(16) Uiso 0.640(9) R 1
H5bc H 0.3155(6) 0.4914(4) 0.1417(3) 0.0789(16) Uiso 0.360(9) R 2
H5bd H 0.1918(6) 0.5856(4) 0.0779(3) 0.0789(16) Uiso 0.360(9) R 2
C6 C 0.2670(6) 0.5995(4) 0.2542(4) 0.0673(14) Uani 1.000000 . .
H6a H 0.1969(6) 0.6703(4) 0.2219(4) 0.0808(17) Uiso 0.640(9) R 1
H6b H 0.3394(6) 0.5264(4) 0.2507(4) 0.0808(17) Uiso 0.360(9) R 2
C7 C 0.3677(11) 0.6302(9) 0.2939(6) 0.147(4) Uani 1.000000 . .
H7a H 0.3098(12) 0.684(5) 0.324(4) 0.220(6) Uiso 1.000000 GR .
H7b H 0.438(6) 0.5667(13) 0.331(3) 0.220(6) Uiso 1.000000 GR .
H7c H 0.427(7) 0.662(6) 0.2549(7) 0.220(6) Uiso 1.000000 GR .
C8 C -0.1282(4) 0.8578(3) 0.2386(2) 0.0391(8) Uani 1.000000 . .
C9 C -0.1824(4) 0.9674(3) 0.2018(2) 0.0431(9) Uani 1.000000 . .
H9 H -0.2431(4) 0.9915(3) 0.1523(2) 0.0517(11) Uiso 1.000000 R .
C10 C -0.1487(4) 1.0411(3) 0.2365(3) 0.0427(9) Uani 1.000000 . .
H10 H -0.1857(4) 1.1156(3) 0.2106(3) 0.0512(11) Uiso 1.000000 R .
C11 C -0.0626(5) 1.0080(3) 0.3079(3) 0.0506(10) Uani 1.000000 . .
H11 H -0.0376(5) 1.0590(3) 0.3307(3) 0.0607(12) Uiso 1.000000 R .
C12 C -0.0118(5) 0.9002(3) 0.3469(3) 0.0543(11) Uani 1.000000 . .
H12 H 0.0463(5) 0.8773(3) 0.3971(3) 0.0652(13) Uiso 1.000000 R .
C13 C -0.0456(5) 0.8253(3) 0.3125(3) 0.0457(9) Uani 1.000000 . .
H13 H -0.0119(5) 0.7514(3) 0.3398(3) 0.0548(11) Uiso 1.000000 R .
C14 C -0.1084(4) 0.7823(3) 0.0902(2) 0.0379(8) Uani 1.000000 . .
C15 C -0.0179(4) 0.8456(3) 0.0645(2) 0.0439(9) Uani 1.000000 . .
H15 H 0.0068(4) 0.8846(3) 0.0995(2) 0.0527(11) Uiso 1.000000 R .
C16 C 0.0364(5) 0.8521(3) -0.0114(3) 0.0504(10) Uani 1.000000 . .
H16 H 0.0986(5) 0.8952(3) -0.0280(3) 0.0605(12) Uiso 1.000000 R .
C17 C 0.0013(5) 0.7967(4) -0.0634(3) 0.0531(10) Uani 1.000000 . .
H17 H 0.0379(5) 0.8024(4) -0.1157(3) 0.0637(13) Uiso 1.000000 R .
C18 C -0.0876(5) 0.7327(3) -0.0387(2) 0.0488(10) Uani 1.000000 . .
H18 H -0.1112(5) 0.6935(3) -0.0739(2) 0.0585(12) Uiso 1.000000 R .
C19 C -0.1423(5) 0.7258(3) 0.0376(2) 0.0429(9) Uani 1.000000 . .
H19 H -0.2036(5) 0.6821(3) 0.0541(2) 0.0515(10) Uiso 1.000000 R .
C20 C -0.3844(4) 0.8258(3) 0.1759(2) 0.0432(9) Uani 1.000000 . .
C21 C -0.4626(5) 0.8759(4) 0.1023(3) 0.0594(12) Uani 1.000000 . .
H21 H -0.4074(5) 0.8740(4) 0.0551(3) 0.0713(14) Uiso 1.000000 R .
C22 C -0.6197(6) 0.9288(5) 0.0956(3) 0.0689(14) Uani 1.000000 . .
H22 H -0.6716(6) 0.9625(5) 0.0440(3) 0.0827(16) Uiso 1.000000 R .
C23 C -0.7023(5) 0.9332(4) 0.1634(3) 0.0593(12) Uani 1.000000 . .
H23 H -0.8110(5) 0.9681(4) 0.1590(3) 0.0711(14) Uiso 1.000000 R .
C24 C -0.6251(6) 0.8868(5) 0.2364(3) 0.0785(17) Uani 1.000000 . .
H24 H -0.6800(6) 0.8911(5) 0.2836(3) 0.094(2) Uiso 1.000000 R .
C25 C -0.4671(5) 0.8331(5) 0.2432(3) 0.0700(15) Uani 1.000000 . .
H25 H -0.4154(5) 0.8009(5) 0.2950(3) 0.0840(17) Uiso 1.000000 R .
C26 C 0.4469(4) 0.2624(3) 0.2222(2) 0.0390(8) Uani 1.000000 . .
C27 C 0.5380(5) 0.3222(3) 0.1890(3) 0.0495(10) Uani 1.000000 . .
H27 H 0.5610(5) 0.3687(3) 0.2178(3) 0.0594(12) Uiso 1.000000 R .
C28 C 0.5955(5) 0.3148(4) 0.1144(3) 0.0596(12) Uani 1.000000 . .
H28 H 0.6580(5) 0.3556(4) 0.0924(3) 0.0716(14) Uiso 1.000000 R .
C29 C 0.5614(6) 0.2472(4) 0.0718(3) 0.0655(13) Uani 1.000000 . .
H29 H 0.5986(6) 0.2430(4) 0.0201(3) 0.0786(16) Uiso 1.000000 R .
C30 C 0.4733(5) 0.1863(4) 0.1048(3) 0.0584(12) Uani 1.000000 . .
H30 H 0.4522(5) 0.1391(4) 0.0761(3) 0.0700(14) Uiso 1.000000 R .
C31 C 0.4151(5) 0.1933(3) 0.1797(3) 0.0475(10) Uani 1.000000 . .
H31 H 0.3541(5) 0.1514(3) 0.2018(3) 0.0570(11) Uiso 1.000000 R .
C32 C 0.4943(4) 0.3002(3) 0.3791(2) 0.0375(8) Uani 1.000000 . .
C33 C 0.6526(5) 0.2568(3) 0.3731(3) 0.0469(10) Uani 1.000000 . .
H33 H 0.6904(5) 0.2186(3) 0.3322(3) 0.0563(12) Uiso 1.000000 R .
C34 C 0.7556(5) 0.2682(4) 0.4255(3) 0.0538(11) Uani 1.000000 . .
H34 H 0.8632(5) 0.2374(4) 0.4206(3) 0.0646(13) Uiso 1.000000 R .
C35 C 0.7023(5) 0.3247(3) 0.4850(3) 0.0477(10) Uani 1.000000 . .
H35 H 0.7726(5) 0.3349(3) 0.5201(3) 0.0573(12) Uiso 1.000000 R .
C36 C 0.5461(5) 0.3658(3) 0.4928(2) 0.0439(9) Uani 1.000000 . .
H36 H 0.5088(5) 0.4027(3) 0.5346(2) 0.0527(11) Uiso 1.000000 R .
C37 C 0.4430(4) 0.3540(3) 0.4406(2) 0.0396(8) Uani 1.000000 . .
H37 H 0.3357(4) 0.3830(3) 0.4468(2) 0.0475(10) Uiso 1.000000 R .
C38 C 0.3712(5) 0.1395(3) 0.3637(2) 0.0399(8) Uani 1.000000 . .
C39 C 0.5106(5) 0.0555(3) 0.3647(3) 0.0473(9) Uani 1.000000 . .
H39 H 0.5942(5) 0.0702(3) 0.3382(3) 0.0568(11) Uiso 1.000000 R .
C40 C 0.5276(6) -0.0492(3) 0.4041(3) 0.0558(11) Uani 1.000000 . .
H40 H 0.6236(6) -0.1056(3) 0.4054(3) 0.0669(13) Uiso 1.000000 R .
C41 C 0.4063(6) -0.0720(3) 0.4415(3) 0.0551(11) Uani 1.000000 . .
H41 H 0.4184(6) -0.1442(3) 0.4678(3) 0.0661(13) Uiso 1.000000 R .
C42 C 0.2680(5) 0.0094(4) 0.4409(3) 0.0524(10) Uani 1.000000 . .
H42 H 0.1844(5) -0.0062(4) 0.4669(3) 0.0628(12) Uiso 1.000000 R .
C43 C 0.2508(5) 0.1147(3) 0.4023(2) 0.0449(9) Uani 1.000000 . .
H43 H 0.1549(5) 0.1707(3) 0.4022(2) 0.0539(11) Uiso 1.000000 R .

loop_
_atom_site_aniso_label
_atom_site_aniso_U_11
_atom_site_aniso_U_22
_atom_site_aniso_U_33
_atom_site_aniso_U_12
_atom_site_aniso_U_13
_atom_site_aniso_U_23
Fe1 0.0372(3) 0.0379(3) 0.0383(3) -0.0124(2) 0.0066(2) -0.0129(2)
Fe2 0.0373(3) 0.0352(3) 0.0406(3) -0.0137(2) 0.0088(2) -0.0115(2)
S1 0.0599(6) 0.0393(5) 0.0414(6) -0.0130(5) 0.0153(5) -0.0129(4)
S2 0.0400(5) 0.0371(5) 0.0566(6) -0.0141(4) 0.0022(4) -0.0144(4)
P1 0.0379(5) 0.0376(5) 0.0368(5) -0.0120(4) 0.0028(4) -0.0138(4)
P2 0.0370(5) 0.0344(5) 0.0400(5) -0.0136(4) 0.0080(4) -0.0119(4)
O1 0.072(2) 0.078(2) 0.113(3) -0.039(2) -0.013(2) -0.029(2)
O2 0.063(2) 0.105(3) 0.052(2) -0.022(2) 0.0255(17) -0.0231(19)
O3 0.0650(19) 0.0570(18) 0.0509(18) -0.0329(16) 0.0048(14) -0.0177(14)
O4 0.0615(19) 0.079(2) 0.0426(17) -0.0376(17) 0.0138(14) -0.0213(15)
O5 0.051(3) 0.048(3) 0.070(4) -0.017(2) 0.022(3) -0.016(2)
O5A 0.042(5) 0.035(5) 0.064(6) -0.007(4) 0.013(4) 0.010(4)
C1 0.057(3) 0.044(2) 0.061(3) -0.017(2) 0.004(2) -0.016(2)
C2 0.042(2) 0.056(2) 0.046(2) -0.0138(19) 0.0040(19) -0.0120(19)
C3 0.048(2) 0.040(2) 0.037(2) -0.0133(18) 0.0071(17) -0.0091(17)
C4 0.038(2) 0.046(2) 0.054(3) -0.0196(17) 0.0044(18) -0.0166(19)
C5 0.067(3) 0.056(3) 0.073(4) -0.019(2) 0.030(3) -0.015(2)
C6 0.050(3) 0.059(3) 0.102(5) -0.031(2) 0.013(3) -0.019(3)
C7 0.146(8) 0.226(11) 0.131(8) -0.120(8) 0.046(6) -0.079(8)
C8 0.0346(19) 0.0397(19) 0.045(2) -0.0098(15) 0.0058(16) -0.0187(17)
C9 0.042(2) 0.042(2) 0.043(2) -0.0102(17) 0.0036(17) -0.0130(17)
C10 0.042(2) 0.0348(19) 0.052(2) -0.0105(16) 0.0094(18) -0.0154(17)
C11 0.047(2) 0.045(2) 0.066(3) -0.0143(18) 0.002(2) -0.029(2)
C12 0.054(3) 0.048(2) 0.059(3) -0.008(2) -0.013(2) -0.022(2)
C13 0.047(2) 0.038(2) 0.048(2) -0.0068(17) -0.0072(18) -0.0152(18)
C14 0.0353(19) 0.0402(19) 0.036(2) -0.0081(15) 0.0018(15) -0.0115(16)
C15 0.042(2) 0.041(2) 0.046(2) -0.0105(17) 0.0028(17) -0.0120(17)
C16 0.050(2) 0.047(2) 0.052(3) -0.0145(19) 0.010(2) -0.0087(19)
C17 0.053(3) 0.060(3) 0.041(2) -0.012(2) 0.0120(19) -0.012(2)
C18 0.048(2) 0.056(2) 0.040(2) -0.0112(19) 0.0005(18) -0.0171(19)
C19 0.043(2) 0.046(2) 0.040(2) -0.0136(17) 0.0026(17) -0.0130(17)
C20 0.042(2) 0.046(2) 0.044(2) -0.0144(17) 0.0040(17) -0.0182(18)
C21 0.047(3) 0.079(3) 0.046(3) -0.009(2) -0.000(2) -0.020(2)
C22 0.052(3) 0.089(4) 0.058(3) -0.011(3) -0.013(2) -0.020(3)
C23 0.042(2) 0.067(3) 0.067(3) -0.009(2) -0.001(2) -0.027(2)
C24 0.044(3) 0.116(5) 0.058(3) -0.001(3) 0.010(2) -0.027(3)
C25 0.045(3) 0.100(4) 0.047(3) -0.003(3) 0.005(2) -0.015(3)
C26 0.0352(19) 0.0373(19) 0.040(2) -0.0054(15) 0.0040(16) -0.0106(16)
C27 0.051(2) 0.046(2) 0.050(2) -0.0135(19) 0.0142(19) -0.0139(19)
C28 0.055(3) 0.062(3) 0.054(3) -0.013(2) 0.019(2) -0.009(2)
C29 0.055(3) 0.088(4) 0.040(2) -0.005(3) 0.011(2) -0.019(2)
C30 0.051(3) 0.074(3) 0.044(2) -0.006(2) -0.004(2) -0.025(2)
C31 0.040(2) 0.056(2) 0.046(2) -0.0118(18) 0.0001(17) -0.0179(19)
C32 0.0383(19) 0.0345(18) 0.043(2) -0.0152(15) 0.0102(16) -0.0110(16)
C33 0.043(2) 0.051(2) 0.055(3) -0.0176(18) 0.0143(19) -0.027(2)
C34 0.043(2) 0.063(3) 0.065(3) -0.023(2) 0.011(2) -0.028(2)
C35 0.050(2) 0.057(2) 0.049(2) -0.029(2) 0.0055(19) -0.020(2)
C36 0.052(2) 0.041(2) 0.043(2) -0.0166(18) 0.0087(18) -0.0166(17)
C37 0.042(2) 0.0361(19) 0.041(2) -0.0120(16) 0.0074(16) -0.0114(16)
C38 0.047(2) 0.0386(19) 0.038(2) -0.0175(17) 0.0029(16) -0.0112(16)
C39 0.045(2) 0.041(2) 0.053(3) -0.0108(18) 0.0032(18) -0.0133(18)
C40 0.063(3) 0.036(2) 0.064(3) -0.010(2) -0.003(2) -0.011(2)
C41 0.076(3) 0.036(2) 0.052(3) -0.021(2) -0.010(2) -0.0029(19)
C42 0.063(3) 0.054(2) 0.048(2) -0.032(2) -0.000(2) -0.006(2)
C43 0.048(2) 0.041(2) 0.047(2) -0.0183(18) 0.0044(18) -0.0063(17)

loop_
_atom_type_symbol
_atom_type_scat_dispersion_real
_atom_type_scat_dispersion_imag
_atom_type_scat_Cromer_Mann_a1
_atom_type_scat_Cromer_Mann_a2
_atom_type_scat_Cromer_Mann_a3
_atom_type_scat_Cromer_Mann_a4
_atom_type_scat_Cromer_Mann_b1
_atom_type_scat_Cromer_Mann_b2
_atom_type_scat_Cromer_Mann_b3
_atom_type_scat_Cromer_Mann_b4
_atom_type_scat_Cromer_Mann_c
_atom_type_scat_source
_atom_type_scat_dispersion_source
C 0.00347 0.00161 2.31000 1.02000 1.58860 0.86500 20.84390 10.20750 0.56870 51.65120 0.215599998832 'International Tables Volume C Table 6.1.1.4 (pp. 500-502)' 'Henke, Gullikson and Davis, At. Data and Nucl. Data Tables, 1993, 54, 2'
H 0.00000 0.00000 0.49300 0.32291 0.14019 0.04081 10.51090 26.12570 3.14236 57.79970 0.0030380000826 'International Tables Volume C Table 6.1.1.4 (pp. 500-502)' 'Henke, Gullikson and Davis, At. Data and Nucl. Data Tables, 1993, 54, 2'
O 0.01158 0.00611 3.04850 2.28680 1.54630 0.86700 13.27710 5.70110 0.32390 32.90890 0.250800013542 'International Tables Volume C Table 6.1.1.4 (pp. 500-502)' 'Henke, Gullikson and Davis, At. Data and Nucl. Data Tables, 1993, 54, 2'
P 0.10434 0.09671 6.43450 4.17910 1.78000 1.49080 1.90670 27.15700 0.52600 68.16450 1.11489999294 'International Tables Volume C Table 6.1.1.4 (pp. 500-502)' 'Henke, Gullikson and Davis, At. Data and Nucl. Data Tables, 1993, 54, 2'
S 0.12424 0.12443 6.90530 5.20340 1.43790 1.58630 1.46790 22.21510 0.25360 56.17200 0.866900026798 'International Tables Volume C Table 6.1.1.4 (pp. 500-502)' 'Henke, Gullikson and Davis, At. Data and Nucl. Data Tables, 1993, 54, 2'
Fe 0.35822 0.84933 11.76950 7.35730 3.52220 2.30450 4.76110 0.30720 15.35350 76.88050 1.03690004349 'International Tables Volume C Table 6.1.1.4 (pp. 500-502)' 'Henke, Gullikson and Davis, At. Data and Nucl. Data Tables, 1993, 54, 2'

loop_
_geom_angle_atom_site_label_1
_geom_angle_atom_site_label_2
_geom_angle_atom_site_label_3
_geom_angle
_geom_angle_site_symmetry_1
_geom_angle_site_symmetry_3
_geom_angle_publ_flag
S1 Fe1 Fe2 56.44(3) . . ?
S2 Fe1 Fe2 56.09(3) . . ?
S2 Fe1 S1 83.78(4) . . ?
P1 Fe1 Fe2 153.89(4) . . ?
P1 Fe1 S1 106.52(4) . . ?
P1 Fe1 S2 106.06(4) . . ?
C1 Fe1 Fe2 102.25(14) . . ?
C1 Fe1 S1 86.55(15) . . ?
C1 Fe1 S2 158.00(15) . . ?
C1 Fe1 P1 95.61(15) . . ?
C2 Fe1 Fe2 99.96(14) . . ?
C2 Fe1 S1 155.10(15) . . ?
C2 Fe1 S2 88.88(14) . . ?
C2 Fe1 P1 98.38(15) . . ?
C2 Fe1 C1 91.7(2) . . ?
S1 Fe2 Fe1 56.26(3) . . ?
S2 Fe2 Fe1 56.21(3) . . ?
S2 Fe2 S1 83.74(4) . . ?
P2 Fe2 Fe1 154.81(4) . . ?
P2 Fe2 S1 108.02(4) . . ?
P2 Fe2 S2 105.98(4) . . ?
C3 Fe2 Fe1 100.95(13) . . ?
C3 Fe2 S1 86.03(13) . . ?
C3 Fe2 S2 156.80(13) . . ?
C3 Fe2 P2 96.96(13) . . ?
C4 Fe2 Fe1 99.15(13) . . ?
C4 Fe2 S1 154.63(13) . . ?
C4 Fe2 S2 86.88(12) . . ?
C4 Fe2 P2 97.21(13) . . ?
C4 Fe2 C3 93.67(17) . . ?
Fe2 S1 Fe1 67.30(3) . . ?
C5 S1 Fe1 112.48(17) . . ?
C5 S1 Fe2 113.1(2) . . ?
Fe2 S2 Fe1 67.70(3) . . ?
C6 S2 Fe1 109.4(2) . . ?
C6 S2 Fe2 110.81(17) . . ?
C8 P1 Fe1 119.55(13) . . ?
C14 P1 Fe1 112.85(12) . . ?
C14 P1 C8 104.74(18) . . ?
C20 P1 Fe1 115.59(13) . . ?
C20 P1 C8 98.96(17) . . ?
C20 P1 C14 102.98(18) . . ?
C26 P2 Fe2 115.47(13) . . ?
C32 P2 Fe2 117.13(12) . . ?
C32 P2 C26 104.34(17) . . ?
C38 P2 Fe2 115.46(13) . . ?
C38 P2 C26 101.92(17) . . ?
C38 P2 C32 100.28(17) . . ?
C6 O5 C5 117.7(5) . . ?
C6 O5A C5 116.1(6) . . ?
O1 C1 Fe1 177.8(4) . . ?
O2 C2 Fe1 177.7(4) . . ?
O3 C3 Fe2 177.1(4) . . ?
O4 C4 Fe2 178.3(4) . . ?
H5aa C5 O5 108.9(3) . . ?
H5ab C5 O5 108.9(3) . . ?
H5ab C5 H5aa 107.8 . . ?
H5bc C5 O5A 109.0(4) . . ?
H5bd C5 O5A 109.0(4) . . ?
H5bd C5 H5bc 107.8 . . ?
H6a C6 O5 102.2(3) . . ?
H6b C6 O5A 97.7(4) . . ?
C7 C6 S2 111.6(5) . . ?
H7a C7 C6 109.5 . . ?
H7b C7 C6 109.5 . . ?
H7b C7 H7a 109.5 . . ?
H7c C7 C6 109.5 . . ?
H7c C7 H7a 109.5 . . ?
H7c C7 H7b 109.5 . . ?
C9 C8 P1 120.4(3) . . ?
C13 C8 P1 121.0(3) . . ?
C13 C8 C9 118.5(3) . . ?
H9 C9 C8 119.7(2) . . ?
C10 C9 C8 120.5(4) . . ?
C10 C9 H9 119.7(2) . . ?
H10 C10 C9 119.7(2) . . ?
C11 C10 C9 120.5(4) . . ?
C11 C10 H10 119.7(2) . . ?
H11 C11 C10 120.0(2) . . ?
C12 C11 C10 120.0(4) . . ?
C12 C11 H11 120.0(2) . . ?
H12 C12 C11 120.1(2) . . ?
C13 C12 C11 119.9(4) . . ?
C13 C12 H12 120.1(3) . . ?
C12 C13 C8 120.5(4) . . ?
H13 C13 C8 119.8(2) . . ?
H13 C13 C12 119.8(3) . . ?
C15 C14 P1 124.0(3) . . ?
C19 C14 P1 117.4(3) . . ?
C19 C14 C15 118.4(4) . . ?
H15 C15 C14 119.7(2) . . ?
C16 C15 C14 120.5(4) . . ?
C16 C15 H15 119.7(2) . . ?
H16 C16 C15 119.6(2) . . ?
C17 C16 C15 120.7(4) . . ?
C17 C16 H16 119.6(3) . . ?
H17 C17 C16 120.2(3) . . ?
C18 C17 C16 119.6(4) . . ?
C18 C17 H17 120.2(3) . . ?
H18 C18 C17 120.1(3) . . ?
C19 C18 C17 119.9(4) . . ?
C19 C18 H18 120.1(2) . . ?
C18 C19 C14 120.9(4) . . ?
H19 C19 C14 119.6(2) . . ?
H19 C19 C18 119.6(2) . . ?
C21 C20 P1 124.6(3) . . ?
C25 C20 P1 117.3(3) . . ?
C25 C20 C21 117.9(4) . . ?
H21 C21 C20 119.4(3) . . ?
C22 C21 C20 121.2(4) . . ?
C22 C21 H21 119.4(3) . . ?
H22 C22 C21 119.8(3) . . ?
C23 C22 C21 120.5(5) . . ?
C23 C22 H22 119.8(3) . . ?
H23 C23 C22 120.7(3) . . ?
C24 C23 C22 118.6(4) . . ?
C24 C23 H23 120.7(3) . . ?
H24 C24 C23 119.5(3) . . ?
C25 C24 C23 121.0(5) . . ?
C25 C24 H24 119.5(3) . . ?
C24 C25 C20 120.8(5) . . ?
H25 C25 C20 119.6(3) . . ?
H25 C25 C24 119.6(3) . . ?
C27 C26 P2 122.3(3) . . ?
C31 C26 P2 118.3(3) . . ?
C31 C26 C27 119.2(4) . . ?
H27 C27 C26 119.6(2) . . ?
C28 C27 C26 120.8(4) . . ?
C28 C27 H27 119.6(3) . . ?
H28 C28 C27 120.1(3) . . ?
C29 C28 C27 119.8(4) . . ?
C29 C28 H28 120.1(3) . . ?
H29 C29 C28 120.1(3) . . ?
C30 C29 C28 119.8(4) . . ?
C30 C29 H29 120.1(3) . . ?
H30 C30 C29 119.6(3) . . ?
C31 C30 C29 120.8(4) . . ?
C31 C30 H30 119.6(3) . . ?
C30 C31 C26 119.7(4) . . ?
H31 C31 C26 120.2(2) . . ?
H31 C31 C30 120.2(3) . . ?
C33 C32 P2 123.0(3) . . ?
C37 C32 P2 119.0(3) . . ?
C37 C32 C33 117.8(4) . . ?
H33 C33 C32 119.3(2) . . ?
C34 C33 C32 121.3(4) . . ?
C34 C33 H33 119.3(2) . . ?
H34 C34 C33 120.0(2) . . ?
C35 C34 C33 120.1(4) . . ?
C35 C34 H34 120.0(3) . . ?
H35 C35 C34 120.4(3) . . ?
C36 C35 C34 119.2(4) . . ?
C36 C35 H35 120.4(2) . . ?
H36 C36 C35 119.7(2) . . ?
C37 C36 C35 120.7(4) . . ?
C37 C36 H36 119.7(2) . . ?
C36 C37 C32 120.9(4) . . ?
H37 C37 C32 119.5(2) . . ?
H37 C37 C36 119.5(2) . . ?
C39 C38 P2 120.0(3) . . ?
C43 C38 P2 121.7(3) . . ?
C43 C38 C39 118.2(4) . . ?
H39 C39 C38 119.8(2) . . ?
C40 C39 C38 120.4(4) . . ?
C40 C39 H39 119.8(3) . . ?
H40 C40 C39 119.8(3) . . ?
C41 C40 C39 120.4(4) . . ?
C41 C40 H40 119.8(3) . . ?
H41 C41 C40 120.0(3) . . ?
C42 C41 C40 120.1(4) . . ?
C42 C41 H41 120.0(3) . . ?
H42 C42 C41 120.1(3) . . ?
C43 C42 C41 119.7(4) . . ?
C43 C42 H42 120.1(3) . . ?
C42 C43 C38 121.2(4) . . ?
H43 C43 C38 119.4(2) . . ?
H43 C43 C42 119.4(3) . . ?

loop_
_geom_bond_atom_site_label_1
_geom_bond_atom_site_label_2
_geom_bond_distance
_geom_bond_site_symmetry_2
_geom_bond_publ_flag
Fe1 Fe2 2.5214(8) . ?
Fe1 S1 2.2728(11) . ?
Fe1 S2 2.2651(12) . ?
Fe1 P1 2.2366(11) . ?
Fe1 C1 1.767(5) . ?
Fe1 C2 1.773(4) . ?
Fe2 S1 2.2775(12) . ?
Fe2 S2 2.2618(11) . ?
Fe2 P2 2.2428(11) . ?
Fe2 C3 1.766(4) . ?
Fe2 C4 1.775(4) . ?
S1 C5 1.824(5) . ?
S2 C6 1.860(5) . ?
P1 C8 1.843(4) . ?
P1 C14 1.828(4) . ?
P1 C20 1.850(4) . ?
P2 C26 1.828(4) . ?
P2 C32 1.839(4) . ?
P2 C38 1.842(4) . ?
O1 C1 1.150(5) . ?
O2 C2 1.136(5) . ?
O3 C3 1.149(5) . ?
O4 C4 1.142(5) . ?
O5 C5 1.345(7) . ?
O5 C6 1.410(7) . ?
O5A C5 1.540(11) . ?
O5A C6 1.233(10) . ?
C5 H5aa 0.9900 . ?
C5 H5ab 0.9900 . ?
C5 H5bc 0.9900 . ?
C5 H5bd 0.9900 . ?
C6 H6a 1.0000 . ?
C6 H6b 1.0000 . ?
C6 C7 1.376(9) . ?
C7 H7a 0.9800 . ?
C7 H7b 0.9800 . ?
C7 H7c 0.9800 . ?
C8 C9 1.393(5) . ?
C8 C13 1.387(5) . ?
C9 H9 0.9500 . ?
C9 C10 1.379(5) . ?
C10 H10 0.9500 . ?
C10 C11 1.366(6) . ?
C11 H11 0.9500 . ?
C11 C12 1.381(6) . ?
C12 H12 0.9500 . ?
C12 C13 1.389(5) . ?
C13 H13 0.9500 . ?
C14 C15 1.392(5) . ?
C14 C19 1.393(5) . ?
C15 H15 0.9500 . ?
C15 C16 1.382(6) . ?
C16 H16 0.9500 . ?
C16 C17 1.378(6) . ?
C17 H17 0.9500 . ?
C17 C18 1.386(6) . ?
C18 H18 0.9500 . ?
C18 C19 1.388(6) . ?
C19 H19 0.9500 . ?
C20 C21 1.373(6) . ?
C20 C25 1.377(6) . ?
C21 H21 0.9500 . ?
C21 C22 1.379(6) . ?
C22 H22 0.9500 . ?
C22 C23 1.381(7) . ?
C23 H23 0.9500 . ?
C23 C24 1.355(7) . ?
C24 H24 0.9500 . ?
C24 C25 1.387(6) . ?
C25 H25 0.9500 . ?
C26 C27 1.393(6) . ?
C26 C31 1.398(5) . ?
C27 H27 0.9500 . ?
C27 C28 1.385(6) . ?
C28 H28 0.9500 . ?
C28 C29 1.392(7) . ?
C29 H29 0.9500 . ?
C29 C30 1.379(7) . ?
C30 H30 0.9500 . ?
C30 C31 1.391(6) . ?
C31 H31 0.9500 . ?
C32 C33 1.393(5) . ?
C32 C37 1.389(5) . ?
C33 H33 0.9500 . ?
C33 C34 1.379(6) . ?
C34 H34 0.9500 . ?
C34 C35 1.386(6) . ?
C35 H35 0.9500 . ?
C35 C36 1.378(6) . ?
C36 H36 0.9500 . ?
C36 C37 1.382(5) . ?
C37 H37 0.9500 . ?
C38 C39 1.395(5) . ?
C38 C43 1.390(5) . ?
C39 H39 0.9500 . ?
C39 C40 1.385(6) . ?
C40 H40 0.9500 . ?
C40 C41 1.377(7) . ?
C41 H41 0.9500 . ?
C41 C42 1.373(6) . ?
C42 H42 0.9500 . ?
C42 C43 1.387(6) . ?
C43 H43 0.9500 . ?

loop_
_geom_torsion_atom_site_label_1
_geom_torsion_atom_site_label_2
_geom_torsion_atom_site_label_3
_geom_torsion_atom_site_label_4
_geom_torsion
_geom_torsion_site_symmetry_1
_geom_torsion_site_symmetry_2
_geom_torsion_site_symmetry_3
_geom_torsion_site_symmetry_4
_geom_torsion_publ_flag
P1 C8 C9 C10 -179.8(3) . . . . ?
P1 C8 C13 C12 179.5(3) . . . . ?
P1 C14 C15 C16 174.8(3) . . . . ?
P1 C14 C19 C18 -175.2(3) . . . . ?
P1 C20 C21 C22 -176.4(4) . . . . ?
P1 C20 C25 C24 176.5(4) . . . . ?
P2 C26 C27 C28 -173.7(4) . . . . ?
P2 C26 C31 C30 174.0(3) . . . . ?
P2 C32 C33 C34 -175.7(4) . . . . ?
P2 C32 C37 C36 176.2(3) . . . . ?
P2 C38 C39 C40 176.9(3) . . . . ?
P2 C38 C43 C42 -177.6(3) . . . . ?
C8 C9 C10 C11 -0.5(5) . . . . ?
C8 C13 C12 C11 1.0(5) . . . . ?
C9 C10 C11 C12 -1.6(5) . . . . ?
C10 C11 C12 C13 1.4(5) . . . . ?
C14 C15 C16 C17 0.4(5) . . . . ?
C14 C19 C18 C17 -0.3(5) . . . . ?
C15 C16 C17 C18 -0.9(5) . . . . ?
C16 C17 C18 C19 0.8(5) . . . . ?
C20 C21 C22 C23 0.4(6) . . . . ?
C20 C25 C24 C23 0.2(7) . . . . ?
C21 C22 C23 C24 1.6(7) . . . . ?
C22 C23 C24 C25 -1.9(6) . . . . ?
C26 C27 C28 C29 0.3(5) . . . . ?
C26 C31 C30 C29 -0.4(5) . . . . ?
C27 C28 C29 C30 -1.4(5) . . . . ?
C28 C29 C30 C31 1.4(6) . . . . ?
C32 C33 C34 C35 -0.6(5) . . . . ?
C32 C37 C36 C35 0.1(4) . . . . ?
C33 C34 C35 C36 2.2(5) . . . . ?
C34 C35 C36 C37 -1.9(5) . . . . ?
C38 C39 C40 C41 1.3(5) . . . . ?
C38 C43 C42 C41 0.2(5) . . . . ?
C39 C40 C41 C42 -1.0(5) . . . . ?
C40 C41 C42 C43 0.2(5) . . . . ?
